data_4302059
loop_
_publ_author_name
'Olena V. Zenkina'
'Leonid E. Konstantinovski'
'Linda J. W. Shimon'
'Yael Diskin-Posner'
'Mark A. Iron'
'Milko E. van der Boom'

_publ_section_title
;
Long-Range Through-Bond Heteronuclear Communication in Platinum Complexes
;
_journal_name_full 'Inorganic Chemistry'
_journal_page_first 4021
_journal_page_last 4030
_journal_paper_doi 10.1021/ic801940h
_journal_volume 48
_journal_year 2009
_chemical_formula_moiety 'C25 H40 F N P2 Pt'
_chemical_formula_sum 'C25 H40 F N P2 Pt'
_chemical_formula_weight 630.61
_chemical_name_systematic
; 
 ? 
;
_space_group_IT_number 2
_symmetry_cell_setting triclinic
_symmetry_space_group_name_Hall '-P 1'
_symmetry_space_group_name_H-M 'P -1'
_atom_sites_solution_hydrogens geom
_atom_sites_solution_primary direct
_atom_sites_solution_secondary difmap
_audit_creation_method SHELXL-97
_cell_angle_alpha 105.3960(16)
_cell_angle_beta 95.855(2)
_cell_angle_gamma 104.263(2)
_cell_formula_units_Z 2
_cell_length_a 8.6720(2)
_cell_length_b 11.2167(5)
_cell_length_c 14.6807(6)
_cell_measurement_reflns_used 5781
_cell_measurement_temperature 120(2)
_cell_measurement_theta_max 27.48
_cell_measurement_theta_min 2.55
_cell_volume 1312.73(9)
_computing_cell_refinement HKL
_computing_data_collection 'Collect package Bruker-Nonius'
_computing_data_reduction HKL
_computing_structure_refinement 'SHELXL-97 (Sheldrick, 1997)'
_computing_structure_solution 'SIR-97 (Altomare et at, 1992)'
_diffrn_ambient_temperature 120(2)
_diffrn_measured_fraction_theta_full 0.997
_diffrn_measured_fraction_theta_max 0.997
_diffrn_measurement_device_type 'Nonius Kappa CCD'
_diffrn_measurement_method 'Phi and Omega scans'
_diffrn_radiation_monochromator graphite
_diffrn_radiation_source 'fine-focus sealed tube'
_diffrn_radiation_type MoK\a
_diffrn_radiation_wavelength 0.71073
_diffrn_reflns_av_R_equivalents 0.084
_diffrn_reflns_av_sigmaI/netI 0.0557
_diffrn_reflns_limit_h_max 10
_diffrn_reflns_limit_h_min -10
_diffrn_reflns_limit_k_max 13
_diffrn_reflns_limit_k_min -14
_diffrn_reflns_limit_l_max 18
_diffrn_reflns_limit_l_min 0
_diffrn_reflns_number 5976
_diffrn_reflns_theta_full 26.37
_diffrn_reflns_theta_max 26.37
_diffrn_reflns_theta_min 2.63
_exptl_absorpt_coefficient_mu 5.485
_exptl_absorpt_correction_T_max 0.8104
_exptl_absorpt_correction_T_min 0.2899
_exptl_absorpt_correction_type empirical
_exptl_absorpt_process_details 'SHELXL-97 (Sheldrick, 1997)'
_exptl_crystal_colour colorless
_exptl_crystal_density_diffrn 1.595
_exptl_crystal_density_method 'not measured'
_exptl_crystal_description needle
_exptl_crystal_F_000 628
_exptl_crystal_size_max 0.30
_exptl_crystal_size_mid 0.04
_exptl_crystal_size_min 0.04
_refine_diff_density_max 1.814
_refine_diff_density_min -0.814
_refine_diff_density_rms 0.156
_refine_ls_extinction_method none
_refine_ls_goodness_of_fit_ref 1.015
_refine_ls_hydrogen_treatment constr
_refine_ls_matrix_type full
_refine_ls_number_parameters 280
_refine_ls_number_reflns 5354
_refine_ls_number_restraints 0
_refine_ls_restrained_S_all 1.015
_refine_ls_R_factor_all 0.0511
_refine_ls_R_factor_gt 0.0361
_refine_ls_shift/su_max 0.001
_refine_ls_shift/su_mean 0.000
_refine_ls_structure_factor_coef Fsqd
_refine_ls_weighting_details 'calc w=1/[\s^2^(Fo^2^)+(0.0427P)^2^+0.0000P] where P=(Fo^2^+2Fc^2^)/3'
_refine_ls_weighting_scheme calc
_refine_ls_wR_factor_gt 0.0729
_refine_ls_wR_factor_ref 0.0765
_reflns_number_gt 4463
_reflns_number_total 5354
_reflns_threshold_expression >2sigma(I)
_cod_data_source_file ic801940h_si_004.cif
_cod_data_source_block v114a
_cod_depositor_comments
;
The following automatic conversions were performed:
'_symmetry_cell_setting' value 'Triclinic' changed to 'triclinic'
according to '/home/saulius/struct/CIF-dictionaries/cif_core.dic'
dictionary named 'cif_core.dic' version 2.4.1 from 2010-06-29.

Automatic conversion script
Id: cif_fix_enum 1527 2010-12-29 10:47:43Z saulius 
;
_cod_original_sg_symbol_Hall -P1
_cod_original_sg_symbol_H-M P-1
_cod_database_code 4302059

loop_
_symmetry_equiv_pos_as_xyz
'x, y, z'
'-x, -y, -z'

loop_
_atom_site_label
_atom_site_type_symbol
_atom_site_fract_x
_atom_site_fract_y
_atom_site_fract_z
_atom_site_U_iso_or_equiv
_atom_site_adp_type
_atom_site_occupancy
_atom_site_symmetry_multiplicity
_atom_site_calc_flag
_atom_site_refinement_flags
_atom_site_disorder_assembly
_atom_site_disorder_group
Pt1 Pt 0.04094(2) 0.336879(19) 0.247948(15) 0.02122(8) Uani 1 1 d . . .
P2 P -0.16154(14) 0.15105(13) 0.17785(10) 0.0215(3) Uani 1 1 d . . .
P3 P -0.09540(14) 0.48922(13) 0.28000(10) 0.0210(3) Uani 1 1 d . . .
F1 F 0.3414(4) -0.0823(3) 0.4297(3) 0.0403(8) Uani 1 1 d . . .
N12 N 0.5064(5) 0.7206(5) 0.1712(4) 0.0362(12) Uani 1 1 d . . .
C1 C 0.2836(5) 0.1922(5) 0.2989(4) 0.0202(10) Uani 1 1 d . . .
C2 C 0.2943(6) 0.2174(5) 0.3982(4) 0.0298(12) Uani 1 1 d . . .
H2 H 0.2888 0.2989 0.4361 0.036 Uiso 1 1 calc R . .
C3 C 0.3130(6) 0.1243(5) 0.4430(4) 0.0296(12) Uani 1 1 d . . .
H3 H 0.3194 0.1415 0.5104 0.035 Uiso 1 1 calc R . .
C4 C 0.3218(6) 0.0080(5) 0.3868(4) 0.0288(13) Uani 1 1 d . . .
C5 C 0.3122(6) -0.0210(5) 0.2893(4) 0.0301(13) Uani 1 1 d . . .
H5 H 0.3167 -0.1030 0.2518 0.036 Uiso 1 1 calc R . .
C6 C 0.2956(6) 0.0734(5) 0.2471(4) 0.0274(12) Uani 1 1 d . . .
H6 H 0.2925 0.0556 0.1798 0.033 Uiso 1 1 calc R . .
C7 C 0.2605(5) 0.2868(5) 0.2470(4) 0.0223(11) Uani 1 1 d . . .
H7 H 0.2961 0.2803 0.1884 0.023(14) Uiso 1 1 d R . .
C8 C 0.2930(5) 0.4234(5) 0.2948(4) 0.0206(10) Uani 1 1 d . . .
H8 H 0.3145 0.4565 0.3600 0.000(10) Uiso 1 1 d R . .
C9 C 0.3635(5) 0.5212(5) 0.2493(4) 0.0222(11) Uani 1 1 d . . .
C10 C 0.4412(5) 0.6483(5) 0.3067(4) 0.0233(11) Uani 1 1 d . . .
H10 H 0.4468 0.6705 0.3743 0.028 Uiso 1 1 calc R . .
C11 C 0.5099(6) 0.7418(6) 0.2655(5) 0.0322(13) Uani 1 1 d . . .
H11 H 0.5629 0.8263 0.3069 0.039 Uiso 1 1 calc R . .
C13 C 0.4312(7) 0.6002(6) 0.1167(5) 0.0366(14) Uani 1 1 d . . .
H13 H 0.4256 0.5821 0.0492 0.044 Uiso 1 1 calc R . .
C14 C 0.3594(6) 0.4973(6) 0.1508(4) 0.0281(12) Uani 1 1 d . . .
H14 H 0.3092 0.4134 0.1076 0.034 Uiso 1 1 calc R . .
C21 C -0.3232(7) 0.1524(6) 0.0887(4) 0.0385(15) Uani 1 1 d . . .
H21A H -0.4035 0.0662 0.0659 0.046 Uiso 1 1 calc R . .
H21B H -0.3788 0.2157 0.1191 0.046 Uiso 1 1 calc R . .
C22 C -0.2748(6) 0.0861(5) 0.2612(4) 0.0302(12) Uani 1 1 d . . .
H22A H -0.3418 0.1427 0.2868 0.036 Uiso 1 1 calc R . .
H22B H -0.3486 -0.0004 0.2259 0.036 Uiso 1 1 calc R . .
C23 C -0.0893(6) 0.0171(5) 0.1151(4) 0.0268(12) Uani 1 1 d . . .
H23A H -0.0188 0.0478 0.0721 0.032 Uiso 1 1 calc R . .
H23B H -0.0204 -0.0029 0.1637 0.032 Uiso 1 1 calc R . .
C24 C -0.2603(9) 0.1868(7) 0.0027(5) 0.0519(18) Uani 1 1 d . . .
H24A H -0.1802 0.2719 0.0249 0.078 Uiso 1 1 calc R . .
H24B H -0.3505 0.1887 -0.0424 0.078 Uiso 1 1 calc R . .
H24C H -0.2098 0.1221 -0.0296 0.078 Uiso 1 1 calc R . .
C25 C -0.1650(7) 0.0756(6) 0.3448(4) 0.0367(14) Uani 1 1 d . . .
H25A H -0.1103 0.0099 0.3208 0.055 Uiso 1 1 calc R . .
H25B H -0.2298 0.0512 0.3914 0.055 Uiso 1 1 calc R . .
H25C H -0.0841 0.1590 0.3760 0.055 Uiso 1 1 calc R . .
C26 C -0.2134(7) -0.1084(6) 0.0555(5) 0.0393(14) Uani 1 1 d . . .
H26A H -0.2800 -0.1443 0.0972 0.059 Uiso 1 1 calc R . .
H26B H -0.1576 -0.1701 0.0248 0.059 Uiso 1 1 calc R . .
H26C H -0.2826 -0.0916 0.0061 0.059 Uiso 1 1 calc R . .
C31 C -0.2769(6) 0.4509(5) 0.3337(4) 0.0265(12) Uani 1 1 d . . .
H31A H -0.3240 0.5243 0.3442 0.032 Uiso 1 1 calc R . .
H31B H -0.3580 0.3746 0.2879 0.032 Uiso 1 1 calc R . .
C32 C 0.0262(6) 0.6476(5) 0.3607(4) 0.0263(11) Uani 1 1 d . . .
H32A H 0.0614 0.6368 0.4236 0.032 Uiso 1 1 calc R . .
H32B H 0.1248 0.6755 0.3342 0.032 Uiso 1 1 calc R . .
C33 C -0.1755(6) 0.5296(6) 0.1758(4) 0.0306(13) Uani 1 1 d . . .
H33A H -0.2535 0.4511 0.1305 0.037 Uiso 1 1 calc R . .
H33B H -0.2352 0.5937 0.1972 0.037 Uiso 1 1 calc R . .
C34 C -0.2430(7) 0.4234(6) 0.4285(4) 0.0352(13) Uani 1 1 d . . .
H34A H -0.1960 0.3510 0.4188 0.053 Uiso 1 1 calc R . .
H34B H -0.3443 0.4014 0.4526 0.053 Uiso 1 1 calc R . .
H34C H -0.1670 0.5000 0.4753 0.053 Uiso 1 1 calc R . .
C35 C -0.0552(7) 0.7562(6) 0.3782(4) 0.0348(13) Uani 1 1 d . . .
H35A H -0.0784 0.7763 0.3181 0.052 Uiso 1 1 calc R . .
H35B H 0.0170 0.8332 0.4267 0.052 Uiso 1 1 calc R . .
H35C H -0.1565 0.7287 0.4011 0.052 Uiso 1 1 calc R . .
C36 C -0.0474(7) 0.5833(6) 0.1238(4) 0.0420(15) Uani 1 1 d . . .
H36A H 0.0279 0.6632 0.1674 0.063 Uiso 1 1 calc R . .
H36B H -0.0985 0.6015 0.0683 0.063 Uiso 1 1 calc R . .
H36C H 0.0117 0.5202 0.1018 0.063 Uiso 1 1 calc R . .

loop_
_atom_site_aniso_label
_atom_site_aniso_U_11
_atom_site_aniso_U_22
_atom_site_aniso_U_33
_atom_site_aniso_U_23
_atom_site_aniso_U_13
_atom_site_aniso_U_12
Pt1 0.01822(11) 0.02040(12) 0.02480(12) 0.00661(8) 0.00216(7) 0.00596(7)
P2 0.0178(6) 0.0190(7) 0.0239(7) 0.0048(6) -0.0014(5) 0.0024(5)
P3 0.0174(6) 0.0210(7) 0.0255(7) 0.0065(6) 0.0024(5) 0.0080(5)
F1 0.0457(19) 0.0317(19) 0.048(2) 0.0190(17) 0.0044(16) 0.0127(15)
N12 0.032(3) 0.032(3) 0.052(3) 0.017(3) 0.011(2) 0.013(2)
C1 0.012(2) 0.020(3) 0.027(3) 0.004(2) 0.0002(19) 0.0054(19)
C2 0.031(3) 0.019(3) 0.039(4) 0.008(3) 0.001(2) 0.009(2)
C3 0.031(3) 0.028(3) 0.031(3) 0.012(3) 0.004(2) 0.008(2)
C4 0.026(3) 0.021(3) 0.047(4) 0.019(3) 0.004(2) 0.011(2)
C5 0.030(3) 0.018(3) 0.045(4) 0.010(3) 0.003(2) 0.011(2)
C6 0.022(3) 0.029(3) 0.030(3) 0.006(3) -0.001(2) 0.011(2)
C7 0.014(2) 0.028(3) 0.028(3) 0.012(2) 0.005(2) 0.006(2)
C8 0.017(2) 0.019(3) 0.023(3) 0.002(2) 0.0015(19) 0.0071(19)
C9 0.012(2) 0.029(3) 0.028(3) 0.010(2) 0.0034(19) 0.009(2)
C10 0.016(2) 0.025(3) 0.030(3) 0.008(2) 0.003(2) 0.008(2)
C11 0.023(3) 0.027(3) 0.050(4) 0.014(3) 0.006(2) 0.010(2)
C13 0.036(3) 0.046(4) 0.041(4) 0.026(3) 0.010(3) 0.020(3)
C14 0.027(3) 0.031(3) 0.032(3) 0.014(3) 0.006(2) 0.013(2)
C21 0.041(3) 0.026(3) 0.042(4) 0.009(3) -0.016(3) 0.008(3)
C22 0.030(3) 0.024(3) 0.032(3) 0.003(3) 0.006(2) 0.004(2)
C23 0.030(3) 0.025(3) 0.024(3) 0.006(2) 0.008(2) 0.006(2)
C24 0.079(5) 0.041(4) 0.030(4) 0.007(3) -0.008(3) 0.018(4)
C25 0.045(3) 0.031(3) 0.034(3) 0.014(3) 0.010(3) 0.005(3)
C26 0.041(3) 0.030(3) 0.042(4) 0.005(3) 0.009(3) 0.006(3)
C31 0.020(2) 0.031(3) 0.031(3) 0.010(3) 0.003(2) 0.012(2)
C32 0.025(3) 0.025(3) 0.028(3) 0.008(2) 0.003(2) 0.008(2)
C33 0.031(3) 0.029(3) 0.036(3) 0.014(3) 0.003(2) 0.014(2)
C34 0.035(3) 0.039(4) 0.034(3) 0.012(3) 0.011(2) 0.012(3)
C35 0.033(3) 0.026(3) 0.044(4) 0.002(3) 0.005(3) 0.014(2)
C36 0.057(4) 0.043(4) 0.034(4) 0.019(3) 0.011(3) 0.020(3)

loop_
_atom_type_symbol
_atom_type_description
_atom_type_scat_dispersion_real
_atom_type_scat_dispersion_imag
_atom_type_scat_source
C C 0.0033 0.0016 'International Tables Vol C Tables 4.2.6.8 and 6.1.1.4'
H H 0.0000 0.0000 'International Tables Vol C Tables 4.2.6.8 and 6.1.1.4'
F F 0.0171 0.0103 'International Tables Vol C Tables 4.2.6.8 and 6.1.1.4'
N N 0.0061 0.0033 'International Tables Vol C Tables 4.2.6.8 and 6.1.1.4'
P P 0.1023 0.0942 'International Tables Vol C Tables 4.2.6.8 and 6.1.1.4'
Pt Pt -1.7033 8.3905 'International Tables Vol C Tables 4.2.6.8 and 6.1.1.4'

loop_
_geom_angle_atom_site_label_1
_geom_angle_atom_site_label_2
_geom_angle_atom_site_label_3
_geom_angle
_geom_angle_site_symmetry_1
_geom_angle_site_symmetry_3
_geom_angle_publ_flag
C7 Pt1 C8 40.00(19) . . ?
C7 Pt1 P2 106.76(14) . . ?
C8 Pt1 P2 146.70(13) . . ?
C7 Pt1 P3 150.39(14) . . ?
C8 Pt1 P3 110.51(13) . . ?
P2 Pt1 P3 102.78(5) . . ?
C21 P2 C23 103.6(3) . . ?
C21 P2 C22 102.1(3) . . ?
C23 P2 C22 103.1(2) . . ?
C21 P2 Pt1 118.2(2) . . ?
C23 P2 Pt1 113.09(17) . . ?
C22 P2 Pt1 114.94(19) . . ?
C33 P3 C32 102.5(3) . . ?
C33 P3 C31 101.4(2) . . ?
C32 P3 C31 104.0(2) . . ?
C33 P3 Pt1 115.37(19) . . ?
C32 P3 Pt1 114.68(16) . . ?
C31 P3 Pt1 116.90(17) . . ?
C13 N12 C11 115.2(5) . . ?
C6 C1 C2 117.3(5) . . ?
C6 C1 C7 119.2(5) . . ?
C2 C1 C7 123.5(5) . . ?
C1 C2 C3 121.1(5) . . ?
C1 C2 H2 119.4 . . ?
C3 C2 H2 119.4 . . ?
C4 C3 C2 118.2(5) . . ?
C4 C3 H3 120.9 . . ?
C2 C3 H3 120.9 . . ?
F1 C4 C5 118.6(5) . . ?
F1 C4 C3 118.6(5) . . ?
C5 C4 C3 122.8(5) . . ?
C4 C5 C6 117.7(5) . . ?
C4 C5 H5 121.1 . . ?
C6 C5 H5 121.1 . . ?
C1 C6 C5 122.8(5) . . ?
C1 C6 H6 118.6 . . ?
C5 C6 H6 118.6 . . ?
C8 C7 C1 123.1(5) . . ?
C8 C7 Pt1 70.1(3) . . ?
C1 C7 Pt1 117.3(3) . . ?
C8 C7 H7 106.0 . . ?
C1 C7 H7 118.4 . . ?
Pt1 C7 H7 112.6 . . ?
C7 C8 C9 121.8(5) . . ?
C7 C8 Pt1 69.9(3) . . ?
C9 C8 Pt1 114.3(3) . . ?
C7 C8 H8 121.9 . . ?
C9 C8 H8 111.1 . . ?
Pt1 C8 H8 109.4 . . ?
C14 C9 C10 116.0(5) . . ?
C14 C9 C8 124.4(5) . . ?
C10 C9 C8 119.5(5) . . ?
C11 C10 C9 120.5(5) . . ?
C11 C10 H10 119.7 . . ?
C9 C10 H10 119.7 . . ?
N12 C11 C10 124.2(5) . . ?
N12 C11 H11 117.9 . . ?
C10 C11 H11 117.9 . . ?
N12 C13 C14 125.4(6) . . ?
N12 C13 H13 117.3 . . ?
C14 C13 H13 117.3 . . ?
C9 C14 C13 118.6(6) . . ?
C9 C14 H14 120.7 . . ?
C13 C14 H14 120.7 . . ?
C24 C21 P2 112.3(4) . . ?
C24 C21 H21A 109.2 . . ?
P2 C21 H21A 109.2 . . ?
C24 C21 H21B 109.2 . . ?
P2 C21 H21B 109.2 . . ?
H21A C21 H21B 107.9 . . ?
C25 C22 P2 112.6(4) . . ?
C25 C22 H22A 109.1 . . ?
P2 C22 H22A 109.1 . . ?
C25 C22 H22B 109.1 . . ?
P2 C22 H22B 109.1 . . ?
H22A C22 H22B 107.8 . . ?
C26 C23 P2 118.5(4) . . ?
C26 C23 H23A 107.7 . . ?
P2 C23 H23A 107.7 . . ?
C26 C23 H23B 107.7 . . ?
P2 C23 H23B 107.7 . . ?
H23A C23 H23B 107.1 . . ?
C21 C24 H24A 109.5 . . ?
C21 C24 H24B 109.5 . . ?
H24A C24 H24B 109.5 . . ?
C21 C24 H24C 109.5 . . ?
H24A C24 H24C 109.5 . . ?
H24B C24 H24C 109.5 . . ?
C22 C25 H25A 109.5 . . ?
C22 C25 H25B 109.5 . . ?
H25A C25 H25B 109.5 . . ?
C22 C25 H25C 109.5 . . ?
H25A C25 H25C 109.5 . . ?
H25B C25 H25C 109.5 . . ?
C23 C26 H26A 109.5 . . ?
C23 C26 H26B 109.5 . . ?
H26A C26 H26B 109.5 . . ?
C23 C26 H26C 109.5 . . ?
H26A C26 H26C 109.5 . . ?
H26B C26 H26C 109.5 . . ?
C34 C31 P3 113.3(3) . . ?
C34 C31 H31A 108.9 . . ?
P3 C31 H31A 108.9 . . ?
C34 C31 H31B 108.9 . . ?
P3 C31 H31B 108.9 . . ?
H31A C31 H31B 107.7 . . ?
C35 C32 P3 116.8(4) . . ?
C35 C32 H32A 108.1 . . ?
P3 C32 H32A 108.1 . . ?
C35 C32 H32B 108.1 . . ?
P3 C32 H32B 108.1 . . ?
H32A C32 H32B 107.3 . . ?
C36 C33 P3 113.7(4) . . ?
C36 C33 H33A 108.8 . . ?
P3 C33 H33A 108.8 . . ?
C36 C33 H33B 108.8 . . ?
P3 C33 H33B 108.8 . . ?
H33A C33 H33B 107.7 . . ?
C31 C34 H34A 109.5 . . ?
C31 C34 H34B 109.5 . . ?
H34A C34 H34B 109.5 . . ?
C31 C34 H34C 109.5 . . ?
H34A C34 H34C 109.5 . . ?
H34B C34 H34C 109.5 . . ?
C32 C35 H35A 109.5 . . ?
C32 C35 H35B 109.5 . . ?
H35A C35 H35B 109.5 . . ?
C32 C35 H35C 109.5 . . ?
H35A C35 H35C 109.5 . . ?
H35B C35 H35C 109.5 . . ?
C33 C36 H36A 109.5 . . ?
C33 C36 H36B 109.5 . . ?
H36A C36 H36B 109.5 . . ?
C33 C36 H36C 109.5 . . ?
H36A C36 H36C 109.5 . . ?
H36B C36 H36C 109.5 . . ?

loop_
_geom_bond_atom_site_label_1
_geom_bond_atom_site_label_2
_geom_bond_distance
_geom_bond_site_symmetry_2
_geom_bond_publ_flag
Pt1 C7 2.114(4) . ?
Pt1 C8 2.118(4) . ?
Pt1 P2 2.2750(13) . ?
Pt1 P3 2.2849(12) . ?
P2 C21 1.824(5) . ?
P2 C23 1.829(5) . ?
P2 C22 1.833(5) . ?
P3 C33 1.826(5) . ?
P3 C32 1.838(6) . ?
P3 C31 1.839(5) . ?
F1 C4 1.363(6) . ?
N12 C13 1.332(8) . ?
N12 C11 1.336(8) . ?
C1 C6 1.383(7) . ?
C1 C2 1.398(8) . ?
C1 C7 1.499(7) . ?
C2 C3 1.406(7) . ?
C2 H2 0.9500 . ?
C3 C4 1.370(8) . ?
C3 H3 0.9500 . ?
C4 C5 1.370(8) . ?
C5 C6 1.390(7) . ?
C5 H5 0.9500 . ?
C6 H6 0.9500 . ?
C7 C8 1.447(7) . ?
C7 H7 0.9341 . ?
C8 C9 1.472(7) . ?
C8 H8 0.9113 . ?
C9 C14 1.393(7) . ?
C9 C10 1.403(7) . ?
C10 C11 1.387(8) . ?
C10 H10 0.9500 . ?
C11 H11 0.9500 . ?
C13 C14 1.410(8) . ?
C13 H13 0.9500 . ?
C14 H14 0.9500 . ?
C21 C24 1.529(9) . ?
C21 H21A 0.9900 . ?
C21 H21B 0.9900 . ?
C22 C25 1.523(8) . ?
C22 H22A 0.9900 . ?
C22 H22B 0.9900 . ?
C23 C26 1.521(8) . ?
C23 H23A 0.9900 . ?
C23 H23B 0.9900 . ?
C24 H24A 0.9800 . ?
C24 H24B 0.9800 . ?
C24 H24C 0.9800 . ?
C25 H25A 0.9800 . ?
C25 H25B 0.9800 . ?
C25 H25C 0.9800 . ?
C26 H26A 0.9800 . ?
C26 H26B 0.9800 . ?
C26 H26C 0.9800 . ?
C31 C34 1.520(7) . ?
C31 H31A 0.9900 . ?
C31 H31B 0.9900 . ?
C32 C35 1.531(7) . ?
C32 H32A 0.9900 . ?
C32 H32B 0.9900 . ?
C33 C36 1.506(8) . ?
C33 H33A 0.9900 . ?
C33 H33B 0.9900 . ?
C34 H34A 0.9800 . ?
C34 H34B 0.9800 . ?
C34 H34C 0.9800 . ?
C35 H35A 0.9800 . ?
C35 H35B 0.9800 . ?
C35 H35C 0.9800 . ?
C36 H36A 0.9800 . ?
C36 H36B 0.9800 . ?
C36 H36C 0.9800 . ?

loop_
_geom_torsion_atom_site_label_1
_geom_torsion_atom_site_label_2
_geom_torsion_atom_site_label_3
_geom_torsion_atom_site_label_4
_geom_torsion
_geom_torsion_site_symmetry_1
_geom_torsion_site_symmetry_2
_geom_torsion_site_symmetry_3
_geom_torsion_site_symmetry_4
_geom_torsion_publ_flag
C7 Pt1 P2 C21 -134.4(3) . . . . ?
C8 Pt1 P2 C21 -137.2(3) . . . . ?
P3 Pt1 P2 C21 43.5(2) . . . . ?
C7 Pt1 P2 C23 -13.2(2) . . . . ?
C8 Pt1 P2 C23 -16.0(3) . . . . ?
P3 Pt1 P2 C23 164.68(19) . . . . ?
C7 Pt1 P2 C22 104.8(2) . . . . ?
C8 Pt1 P2 C22 102.1(3) . . . . ?
P3 Pt1 P2 C22 -77.3(2) . . . . ?
C7 Pt1 P3 C33 102.0(3) . . . . ?
C8 Pt1 P3 C33 106.5(2) . . . . ?
P2 Pt1 P3 C33 -73.9(2) . . . . ?
C7 Pt1 P3 C32 -16.8(4) . . . . ?
C8 Pt1 P3 C32 -12.3(2) . . . . ?
P2 Pt1 P3 C32 167.29(19) . . . . ?
C7 Pt1 P3 C31 -138.9(3) . . . . ?
C8 Pt1 P3 C31 -134.5(2) . . . . ?
P2 Pt1 P3 C31 45.1(2) . . . . ?
C6 C1 C2 C3 -1.3(7) . . . . ?
C7 C1 C2 C3 178.8(4) . . . . ?
C1 C2 C3 C4 0.5(7) . . . . ?
C2 C3 C4 F1 179.4(4) . . . . ?
C2 C3 C4 C5 -0.4(8) . . . . ?
F1 C4 C5 C6 -178.6(4) . . . . ?
C3 C4 C5 C6 1.1(8) . . . . ?
C2 C1 C6 C5 2.2(7) . . . . ?
C7 C1 C6 C5 -178.0(4) . . . . ?
C4 C5 C6 C1 -2.1(7) . . . . ?
C6 C1 C7 C8 -161.4(4) . . . . ?
C2 C1 C7 C8 18.4(7) . . . . ?
C6 C1 C7 Pt1 115.4(4) . . . . ?
C2 C1 C7 Pt1 -64.7(6) . . . . ?
P2 Pt1 C7 C8 -177.6(3) . . . . ?
P3 Pt1 C7 C8 6.5(5) . . . . ?
C8 Pt1 C7 C1 117.8(5) . . . . ?
P2 Pt1 C7 C1 -59.8(4) . . . . ?
P3 Pt1 C7 C1 124.3(3) . . . . ?
C1 C7 C8 C9 142.9(4) . . . . ?
Pt1 C7 C8 C9 -106.8(4) . . . . ?
C1 C7 C8 Pt1 -110.3(4) . . . . ?
P2 Pt1 C8 C7 4.1(4) . . . . ?
P3 Pt1 C8 C7 -176.6(2) . . . . ?
C7 Pt1 C8 C9 116.7(5) . . . . ?
P2 Pt1 C8 C9 120.8(3) . . . . ?
P3 Pt1 C8 C9 -59.8(4) . . . . ?
C7 C8 C9 C14 20.9(7) . . . . ?
Pt1 C8 C9 C14 -59.7(5) . . . . ?
C7 C8 C9 C10 -159.2(4) . . . . ?
Pt1 C8 C9 C10 120.3(4) . . . . ?
C14 C9 C10 C11 -0.6(7) . . . . ?
C8 C9 C10 C11 179.4(4) . . . . ?
C13 N12 C11 C10 -0.3(7) . . . . ?
C9 C10 C11 N12 1.0(8) . . . . ?
C11 N12 C13 C14 -0.7(8) . . . . ?
C10 C9 C14 C13 -0.3(7) . . . . ?
C8 C9 C14 C13 179.7(4) . . . . ?
N12 C13 C14 C9 1.0(8) . . . . ?
C23 P2 C21 C24 -65.6(5) . . . . ?
C22 P2 C21 C24 -172.5(4) . . . . ?
Pt1 P2 C21 C24 60.3(5) . . . . ?
C21 P2 C22 C25 -179.7(4) . . . . ?
C23 P2 C22 C25 73.1(5) . . . . ?
Pt1 P2 C22 C25 -50.5(5) . . . . ?
C21 P2 C23 C26 -43.9(5) . . . . ?
C22 P2 C23 C26 62.2(5) . . . . ?
Pt1 P2 C23 C26 -173.1(4) . . . . ?
C33 P3 C31 C34 -175.3(4) . . . . ?
C32 P3 C31 C34 -69.2(4) . . . . ?
Pt1 P3 C31 C34 58.4(5) . . . . ?
C33 P3 C32 C35 49.5(5) . . . . ?
C31 P3 C32 C35 -55.8(5) . . . . ?
Pt1 P3 C32 C35 175.3(3) . . . . ?
C32 P3 C33 C36 64.8(5) . . . . ?
C31 P3 C33 C36 172.2(4) . . . . ?
Pt1 P3 C33 C36 -60.5(5) . . . . ?
